data_2241380
loop_
_publ_author_name
'Gomes, Ligia R.'
'Low, John Nicolson'
'Fernandes, Carlos'
'Gaspar, Alexandra'
'Borges, Fernanda'

_publ_section_title
;
 Crystal structures of ethyl
 6-(4-methylphenyl)-4-oxo-4<i>H</i>-chromene-2-carboxylate and ethyl
 6-(4-fluorophenyl)-4-oxo-4<i>H</i>-chromene-2-carboxylate
;
_journal_issue 1
_journal_name_full 'Acta Crystallographica Section E'
_journal_page_first 8
_journal_page_last 13
_journal_paper_doi 10.1107/S2056989015022781
_journal_volume 72
_journal_year 2016
_chemical_formula_iupac 'C18 H13 F O4'
_chemical_formula_moiety 'C18 H13 F O4'
_chemical_formula_sum 'C18 H13 F O4'
_chemical_formula_weight 312.28
_chemical_name_systematic
;
Ethyl 6-(4-fluorophenyl)-4-oxo-4<i>H</i>-chromene-2-carboxylate
;
_space_group_crystal_system monoclinic
_space_group_IT_number 14
_space_group_name_Hall '-P 2ybc'
_space_group_name_H-M_alt 'P 1 21/c 1'
_symmetry_space_group_name_Hall '-P 2ybc'
_symmetry_space_group_name_H-M 'P 1 21/c 1'
_atom_sites_solution_hydrogens geom
_audit_creation_method SHELXL-2013
_cell_angle_alpha 90
_cell_angle_beta 91.5460(10)
_cell_angle_gamma 90
_cell_formula_units_Z 4
_cell_length_a 3.8521(2)
_cell_length_b 20.6970(15)
_cell_length_c 17.5478(11)
_cell_measurement_reflns_used 15331
_cell_measurement_temperature 100(2)
_cell_measurement_theta_max 27.5
_cell_measurement_theta_min 2.3
_cell_volume 1398.52(15)
_computing_cell_refinement
;
<i>CrystalClear-SM Expert</i> (Rigaku, 2012)
;
_computing_data_collection
;
<i>CrystalClear-SM Expert</i> (Rigaku, 2012)
;
_computing_data_reduction
;
<i>CrystalClear-SM Expert</i> (Rigaku, 2012)
;
_computing_molecular_graphics
;
Mercury (Macrae <i>et al.</i>,  2006)
;
_computing_publication_material
;
OSCAIL (McArdle <i>et al.</i>,  2004),
SHELXL2014 (Sheldrick, 2015b) and
PLATON (Spek, 2009)
;
_computing_structure_refinement
;
OSCAIL (McArdle <i>et al.</i>,  2004),
<i>ShelXle</i> (H\"ubschle <i>et al.</i>,  2011) and
SHELXL2014 (Sheldrick, 2015b)
;
_computing_structure_solution
;
<i>SHELXT</i> (Sheldrick, 2015a)
;
_diffrn_ambient_temperature 100(2)
_diffrn_detector_area_resol_mean 28.5714
_diffrn_measured_fraction_theta_full 0.999
_diffrn_measured_fraction_theta_max 0.997
_diffrn_measurement_device
;
AFC12 (Right): Kappa 3 circle
;
_diffrn_measurement_device_type
;
Rigaku Saturn724+ (2x2 bin mode)
;
_diffrn_measurement_method 'profile data from \w-scans'
_diffrn_radiation_monochromator 'Graphite Monochromator'
_diffrn_radiation_type MoK\a
_diffrn_radiation_wavelength 0.71075
_diffrn_reflns_av_R_equivalents 0.0349
_diffrn_reflns_limit_h_max 4
_diffrn_reflns_limit_h_min -4
_diffrn_reflns_limit_k_max 26
_diffrn_reflns_limit_k_min -26
_diffrn_reflns_limit_l_max 22
_diffrn_reflns_limit_l_min -22
_diffrn_reflns_number 16479
_diffrn_reflns_theta_full 25.000
_diffrn_reflns_theta_max 27.495
_diffrn_reflns_theta_min 2.285
_exptl_absorpt_coefficient_mu 0.113
_exptl_absorpt_correction_T_max 0.999
_exptl_absorpt_correction_T_min 0.954
_exptl_absorpt_correction_type multi-scan
_exptl_absorpt_process_details
;
<i>CrystalClear-SM Expert</i> (Rigaku, 20112)
;
_exptl_crystal_colour colourless
_exptl_crystal_density_diffrn 1.483
_exptl_crystal_description needle
_exptl_crystal_F_000 648
_exptl_crystal_size_max 0.420
_exptl_crystal_size_mid 0.020
_exptl_crystal_size_min 0.010
_refine_diff_density_max 0.309
_refine_diff_density_min -0.201
_refine_ls_extinction_method none
_refine_ls_goodness_of_fit_ref 0.977
_refine_ls_hydrogen_treatment constr
_refine_ls_matrix_type full
_refine_ls_number_parameters 209
_refine_ls_number_reflns 3176
_refine_ls_number_restraints 0
_refine_ls_restrained_S_all 0.977
_refine_ls_R_factor_all 0.0381
_refine_ls_R_factor_gt 0.0309
_refine_ls_shift/su_max 0.001
_refine_ls_shift/su_mean 0.000
_refine_ls_structure_factor_coef Fsqd
_refine_ls_weighting_details 'w=1/[\s^2^(Fo^2^)+(0.0482P)^2^+0.4787P] where P=(Fo^2^+2Fc^2^)/3'
_refine_ls_weighting_scheme calc
_refine_ls_wR_factor_gt 0.0818
_refine_ls_wR_factor_ref 0.0866
_reflns_number_gt 2725
_reflns_number_total 3177
_reflns_threshold_expression 'I > 2\s(I)'
_cod_data_source_file hb7543sup1.cif
_cod_data_source_block 2
_cod_depositor_comments
;Adding full bibliography for 2241379--2241380.cif.

 Adding full bibliography for 2241379--2241380.cif.
;
_cod_database_code 2241380
_cod_database_fobs_code 2241380
_shelx_space_group_comment
;
The symmetry employed for this shelxl refinement is uniquely defined
by the following loop, which should always be used as a source of
symmetry information in preference to the above space-group names.
They are only intended as comments.
;
_shelx_estimated_absorpt_t_min 0.954
_shelx_estimated_absorpt_t_max 0.999
_shelxl_version_number 2014/6

loop_
_space_group_symop_operation_xyz
'x, y, z'
'-x, y+1/2, -z+1/2'
'-x, -y, -z'
'x, -y-1/2, z-1/2'

loop_
_atom_site_type_symbol
_atom_site_label
_atom_site_fract_x
_atom_site_fract_y
_atom_site_fract_z
_atom_site_U_iso_or_equiv
_atom_site_adp_type
_atom_site_calc_flag
_atom_site_occupancy
C C2 0.3562(3) 0.34130(5) 0.52749(6) 0.0141(2) Uani d 1
C C3 0.5254(3) 0.30718(5) 0.58218(6) 0.0155(2) Uani d 1
H H3 0.5714 0.2626 0.5741 0.019 Uiso calc 1
C C4 0.6397(3) 0.33746(5) 0.65381(6) 0.0149(2) Uani d 1
C C5 0.6674(3) 0.44460(5) 0.72144(6) 0.0138(2) Uani d 1
H H5 0.7882 0.4245 0.7630 0.017 Uiso calc 1
C C4A 0.5615(3) 0.40718(5) 0.65824(6) 0.0135(2) Uani d 1
C C6 0.5990(3) 0.51041(5) 0.72442(6) 0.0137(2) Uani d 1
C C7 0.4184(3) 0.53915(5) 0.66195(6) 0.0145(2) Uani d 1
H H7 0.3699 0.5841 0.6633 0.017 Uiso calc 1
C C8 0.3108(3) 0.50362(5) 0.59912(6) 0.0147(2) Uani d 1
H H8 0.1891 0.5237 0.5577 0.018 Uiso calc 1
C C8A 0.3843(3) 0.43766(5) 0.59763(6) 0.0134(2) Uani d 1
C C21 0.2302(3) 0.31555(5) 0.45161(6) 0.0143(2) Uani d 1
C C22 0.2530(3) 0.22857(5) 0.36482(6) 0.0175(2) Uani d 1
H H22A 0.3781 0.2496 0.3230 0.021 Uiso calc 1
H H22B 0.0005 0.2343 0.3553 0.021 Uiso calc 1
C C23 0.3417(3) 0.15775(5) 0.36840(6) 0.0193(2) Uani d 1
H H23A 0.2795 0.1373 0.3195 0.029 Uiso calc 1
H H23B 0.2120 0.1372 0.4091 0.029 Uiso calc 1
H H23C 0.5914 0.1526 0.3789 0.029 Uiso calc 1
C C61 0.7187(3) 0.55070(5) 0.79004(6) 0.0142(2) Uani d 1
C C62 0.7275(3) 0.52672(5) 0.86460(6) 0.0169(2) Uani d 1
H H62 0.6491 0.4840 0.8740 0.020 Uiso calc 1
C C63 0.8493(3) 0.56456(5) 0.92520(6) 0.0193(2) Uani d 1
H H63 0.8535 0.5483 0.9759 0.023 Uiso calc 1
C C64 0.9640(3) 0.62638(5) 0.90974(6) 0.0182(2) Uani d 1
C C65 0.9542(3) 0.65260(5) 0.83766(6) 0.0179(2) Uani d 1
H H65 1.0299 0.6956 0.8290 0.021 Uiso calc 1
C C66 0.8302(3) 0.61423(5) 0.77786(6) 0.0161(2) Uani d 1
H H66 0.8207 0.6315 0.7277 0.019 Uiso calc 1
F F64 1.0940(2) 0.66280(3) 0.96871(4) 0.02586(17) Uani d 1
O O1 0.27388(19) 0.40483(3) 0.53315(4) 0.01485(17) Uani d 1
O O4 0.7946(2) 0.30785(4) 0.70522(4) 0.02071(19) Uani d 1
O O21 0.0372(2) 0.34557(4) 0.40948(4) 0.02041(18) Uani d 1
O O22 0.3576(2) 0.25727(4) 0.43820(4) 0.01680(17) Uani d 1

loop_
_atom_site_aniso_label
_atom_site_aniso_U_11
_atom_site_aniso_U_22
_atom_site_aniso_U_33
_atom_site_aniso_U_12
_atom_site_aniso_U_13
_atom_site_aniso_U_23
C2 0.0153(5) 0.0131(5) 0.0141(5) -0.0001(4) 0.0014(4) -0.0013(4)
C3 0.0180(5) 0.0132(5) 0.0151(5) 0.0016(4) -0.0001(4) -0.0010(4)
C4 0.0163(5) 0.0143(5) 0.0141(5) 0.0011(4) 0.0001(4) 0.0009(4)
C5 0.0141(5) 0.0151(5) 0.0121(5) -0.0001(4) -0.0001(4) 0.0018(4)
C4A 0.0134(5) 0.0139(5) 0.0132(5) 0.0004(4) 0.0012(4) 0.0005(4)
C6 0.0130(5) 0.0155(5) 0.0126(5) -0.0014(4) 0.0011(4) -0.0006(4)
C7 0.0151(5) 0.0126(4) 0.0157(5) 0.0002(4) 0.0012(4) 0.0006(4)
C8 0.0154(5) 0.0150(5) 0.0138(5) 0.0013(4) -0.0005(4) 0.0020(4)
C8A 0.0140(5) 0.0149(5) 0.0113(4) -0.0014(4) 0.0005(4) -0.0011(4)
C21 0.0154(5) 0.0144(5) 0.0133(5) -0.0012(4) 0.0014(4) 0.0006(4)
C22 0.0198(5) 0.0194(5) 0.0130(5) 0.0002(4) -0.0033(4) -0.0046(4)
C23 0.0193(6) 0.0183(5) 0.0203(5) 0.0004(4) -0.0002(4) -0.0050(4)
C61 0.0135(5) 0.0152(5) 0.0139(5) 0.0013(4) 0.0001(4) -0.0015(4)
C62 0.0201(5) 0.0143(5) 0.0161(5) -0.0008(4) 0.0006(4) 0.0004(4)
C63 0.0250(6) 0.0199(5) 0.0130(5) 0.0004(4) -0.0004(4) 0.0007(4)
C64 0.0197(5) 0.0198(5) 0.0149(5) -0.0013(4) -0.0010(4) -0.0065(4)
C65 0.0199(5) 0.0149(5) 0.0190(5) -0.0019(4) 0.0020(4) -0.0017(4)
C66 0.0180(5) 0.0159(5) 0.0144(5) 0.0004(4) 0.0009(4) 0.0005(4)
F64 0.0363(4) 0.0244(3) 0.0167(3) -0.0080(3) -0.0025(3) -0.0070(3)
O1 0.0197(4) 0.0123(3) 0.0123(3) 0.0017(3) -0.0030(3) -0.0008(3)
O4 0.0290(5) 0.0163(4) 0.0165(4) 0.0055(3) -0.0062(3) 0.0002(3)
O21 0.0265(4) 0.0183(4) 0.0161(4) 0.0045(3) -0.0046(3) 0.0003(3)
O22 0.0204(4) 0.0154(4) 0.0143(4) 0.0026(3) -0.0039(3) -0.0039(3)

loop_
_atom_type_symbol
_atom_type_description
_atom_type_scat_dispersion_real
_atom_type_scat_dispersion_imag
_atom_type_scat_source
C C 0.0033 0.0016 'International Tables Vol C Tables 4.2.6.8 and 6.1.1.4'
H H 0.0000 0.0000 'International Tables Vol C Tables 4.2.6.8 and 6.1.1.4'
F F 0.0171 0.0103 'International Tables Vol C Tables 4.2.6.8 and 6.1.1.4'
O O 0.0106 0.0060 'International Tables Vol C Tables 4.2.6.8 and 6.1.1.4'

loop_
_geom_angle_atom_site_label_1
_geom_angle_atom_site_label_2
_geom_angle_atom_site_label_3
_geom_angle
C3 C2 O1 124.47(9)
C3 C2 C21 125.77(9)
O1 C2 C21 109.76(8)
C2 C3 C4 121.14(9)
C2 C3 H3 119.4
C4 C3 H3 119.4
O4 C4 C3 123.05(9)
O4 C4 C4A 122.91(9)
C3 C4 C4A 114.03(9)
C6 C5 C4A 121.29(9)
C6 C5 H5 119.4
C4A C5 H5 119.4
C8A C4A C5 118.51(9)
C8A C4A C4 119.79(9)
C5 C4A C4 121.69(9)
C5 C6 C7 118.26(9)
C5 C6 C61 121.65(9)
C7 C6 C61 120.07(9)
C8 C7 C6 121.77(9)
C8 C7 H7 119.1
C6 C7 H7 119.1
C7 C8 C8A 118.68(9)
C7 C8 H8 120.7
C8A C8 H8 120.7
O1 C8A C8 116.10(9)
O1 C8A C4A 122.40(9)
C8 C8A C4A 121.50(9)
O21 C21 O22 125.79(10)
O21 C21 C2 122.64(9)
O22 C21 C2 111.57(9)
O22 C22 C23 107.55(8)
O22 C22 H22A 110.2
C23 C22 H22A 110.2
O22 C22 H22B 110.2
C23 C22 H22B 110.2
H22A C22 H22B 108.5
C22 C23 H23A 109.5
C22 C23 H23B 109.5
H23A C23 H23B 109.5
C22 C23 H23C 109.5
H23A C23 H23C 109.5
H23B C23 H23C 109.5
C62 C61 C66 118.41(9)
C62 C61 C6 121.68(9)
C66 C61 C6 119.91(9)
C63 C62 C61 120.93(10)
C63 C62 H62 119.5
C61 C62 H62 119.5
C64 C63 C62 118.27(10)
C64 C63 H63 120.9
C62 C63 H63 120.9
F64 C64 C65 118.67(10)
F64 C64 C63 118.35(10)
C65 C64 C63 122.98(10)
C64 C65 C66 117.97(10)
C64 C65 H65 121.0
C66 C65 H65 121.0
C65 C66 C61 121.41(10)
C65 C66 H66 119.3
C61 C66 H66 119.3
C2 O1 C8A 118.08(8)
C21 O22 C22 115.51(8)

loop_
_geom_bond_atom_site_label_1
_geom_bond_atom_site_label_2
_geom_bond_distance
C2 C3 1.3457(14)
C2 O1 1.3568(12)
C2 C21 1.5025(14)
C3 C4 1.4617(14)
C3 H3 0.9500
C4 O4 1.2315(13)
C4 C4A 1.4766(14)
C5 C6 1.3886(14)
C5 C4A 1.4042(14)
C5 H5 0.9500
C4A C8A 1.3984(14)
C6 C7 1.4135(14)
C6 C61 1.4851(14)
C7 C8 1.3797(14)
C7 H7 0.9500
C8 C8A 1.3948(14)
C8 H8 0.9500
C8A O1 1.3774(12)
C21 O21 1.2065(13)
C21 O22 1.3257(12)
C22 O22 1.4647(12)
C22 C23 1.5059(15)
C22 H22A 0.9900
C22 H22B 0.9900
C23 H23A 0.9800
C23 H23B 0.9800
C23 H23C 0.9800
C61 C62 1.3989(14)
C61 C66 1.4015(14)
C62 C63 1.3920(15)
C62 H62 0.9500
C63 C64 1.3829(16)
C63 H63 0.9500
C64 F64 1.3646(12)
C64 C65 1.3759(15)
C65 C66 1.3903(14)
C65 H65 0.9500
C66 H66 0.9500

loop_
_geom_hbond_atom_site_label_D
_geom_hbond_atom_site_label_H
_geom_hbond_atom_site_label_A
_geom_hbond_site_symmetry_A
_geom_hbond_distance_DH
_geom_hbond_distance_HA
_geom_hbond_distance_DA
_geom_hbond_angle_DHA
C7 H7 O21 3_566 0.95 2.47 3.1977(13) 133
C65 H65 O4 2_756 0.95 2.50 3.4447(13) 175
C66 H66 O21 3_666 0.95 2.53 3.4425(13) 162

loop_
_geom_torsion_atom_site_label_1
_geom_torsion_atom_site_label_2
_geom_torsion_atom_site_label_3
_geom_torsion_atom_site_label_4
_geom_torsion
O1 C2 C3 C4 -0.66(17)
C21 C2 C3 C4 179.33(10)
C2 C3 C4 O4 179.88(11)
C2 C3 C4 C4A -1.71(15)
C6 C5 C4A C8A 0.07(15)
C6 C5 C4A C4 178.64(10)
O4 C4 C4A C8A -179.98(10)
C3 C4 C4A C8A 1.60(14)
O4 C4 C4A C5 1.48(16)
C3 C4 C4A C5 -176.94(9)
C4A C5 C6 C7 0.08(15)
C4A C5 C6 C61 -178.24(9)
C5 C6 C7 C8 -0.02(16)
C61 C6 C7 C8 178.33(10)
C6 C7 C8 C8A -0.20(16)
C7 C8 C8A O1 -179.34(9)
C7 C8 C8A C4A 0.36(16)
C5 C4A C8A O1 179.38(9)
C4 C4A C8A O1 0.79(15)
C5 C4A C8A C8 -0.30(15)
C4 C4A C8A C8 -178.89(10)
C3 C2 C21 O21 168.95(11)
O1 C2 C21 O21 -11.05(14)
C3 C2 C21 O22 -11.10(15)
O1 C2 C21 O22 168.89(8)
C5 C6 C61 C62 -35.73(15)
C7 C6 C61 C62 145.98(11)
C5 C6 C61 C66 143.58(11)
C7 C6 C61 C66 -34.71(15)
C66 C61 C62 C63 -1.07(16)
C6 C61 C62 C63 178.25(10)
C61 C62 C63 C64 -0.46(17)
C62 C63 C64 F64 -177.91(10)
C62 C63 C64 C65 1.81(18)
F64 C64 C65 C66 178.21(10)
C63 C64 C65 C66 -1.50(17)
C64 C65 C66 C61 -0.15(16)
C62 C61 C66 C65 1.39(16)
C6 C61 C66 C65 -177.94(10)
C3 C2 O1 C8A 3.16(15)
C21 C2 O1 C8A -176.84(8)
C8 C8A O1 C2 176.53(9)
C4A C8A O1 C2 -3.17(14)
O21 C21 O22 C22 0.82(15)
C2 C21 O22 C22 -179.12(8)
C23 C22 O22 C21 -165.47(9)
